data_2011451
loop_
_publ_author_name
'Maxcy, Karen R.'
'Smith, Randy'
'Willett, Roger D.'
'Vij, Ashwani'

_publ_section_title
;
 Dichlorobis(1,2-phenylenediamine)nickel(II)
;
_journal_issue 10
_journal_name_full 'Acta Crystallographica Section C'
_journal_page_first e454
_journal_page_last e454
_journal_paper_doi 10.1107/S0108270100012476
_journal_volume 56
_journal_year 2000
_chemical_formula_iupac '[Ni Cl2 (C6 H8 N2)2]'
_chemical_formula_sum 'C12 H16 Cl2 N4 Ni'
_chemical_formula_weight 345.90
_chemical_name_systematic
;
 ?
;
_space_group_IT_number 14
_symmetry_cell_setting monoclinic
_symmetry_space_group_name_Hall '-P 2ybc'
_symmetry_space_group_name_H-M 'P 1 21/c 1'
_cell_angle_alpha 90.00
_cell_angle_beta 115.31
_cell_angle_gamma 90.00
_cell_formula_units_Z 2
_cell_length_a 11.3793(2)
_cell_length_b 5.92400(10)
_cell_length_c 12.19010(10)
_cell_measurement_reflns_used 4572
_cell_measurement_temperature 213(2)
_cell_measurement_theta_max 28.19
_cell_measurement_theta_min 1.98
_cell_volume 742.865(19)
_computing_cell_refinement 'SAINT (Bruker, 1996)'
_computing_data_collection 'SMART (Bruker, 1996)'
_computing_data_reduction SAINT
_computing_publication_material SHELXL97
_computing_structure_refinement 'SHELXL97 (Sheldrick, 1997)'
_computing_structure_solution 'SHELXS97 (Sheldrick, 1997)'
_diffrn_ambient_temperature 213(2)
_diffrn_measured_fraction_theta_full .970
_diffrn_measured_fraction_theta_max .970
_diffrn_measurement_device_type CCD
_diffrn_measurement_method \w
_diffrn_radiation_monochromator graphite
_diffrn_radiation_source 'fine-focus sealed tube'
_diffrn_radiation_type MoK\a
_diffrn_radiation_wavelength .71073
_diffrn_reflns_av_R_equivalents .022
_diffrn_reflns_av_sigmaI/netI .0205
_diffrn_reflns_limit_h_max 10
_diffrn_reflns_limit_h_min -15
_diffrn_reflns_limit_k_max 7
_diffrn_reflns_limit_k_min -7
_diffrn_reflns_limit_l_max 16
_diffrn_reflns_limit_l_min -15
_diffrn_reflns_number 4572
_diffrn_reflns_theta_full 28.19
_diffrn_reflns_theta_max 28.19
_diffrn_reflns_theta_min 1.98
_diffrn_standards_decay_% 0
_diffrn_standards_interval_time 'beginning and end'
_diffrn_standards_number '50 frames'
_exptl_absorpt_coefficient_mu 1.656
_exptl_absorpt_correction_T_max .780
_exptl_absorpt_correction_T_min .650
_exptl_absorpt_correction_type empirical
_exptl_absorpt_process_details '(SADABS; Bruker, 1996)'
_exptl_crystal_colour green
_exptl_crystal_density_diffrn 1.546
_exptl_crystal_density_method 'not measured'
_exptl_crystal_description block
_exptl_crystal_F_000 356
_exptl_crystal_size_max .35
_exptl_crystal_size_mid .20
_exptl_crystal_size_min .15
_refine_diff_density_max .254
_refine_diff_density_min -.187
_refine_ls_extinction_coef .0137(12)
_refine_ls_extinction_method SHELXL97
_refine_ls_goodness_of_fit_ref 1.218
_refine_ls_hydrogen_treatment refall
_refine_ls_matrix_type full
_refine_ls_number_parameters 121
_refine_ls_number_reflns 1758
_refine_ls_number_restraints 0
_refine_ls_restrained_S_all 1.218
_refine_ls_R_factor_all .025
_refine_ls_R_factor_gt .023
_refine_ls_shift/su_max .001
_refine_ls_shift/su_mean .000
_refine_ls_structure_factor_coef Fsqd
_refine_ls_weighting_details 'calc w = 1/[\s^2^(Fo^2^)+(0.0134P)^2^+0.3976P] where P = (Fo^2^+2Fc^2^)/3'
_refine_ls_weighting_scheme calc
_refine_ls_wR_factor_ref .057
_reflns_number_gt 1702
_reflns_number_total 1758
_reflns_threshold_expression I>2\s(I)
_cod_data_source_file qa0378.cif
_cod_data_source_block I
_cod_depositor_comments
;
The following automatic conversions were performed:
'_symmetry_cell_setting' value 'Monoclinic' changed to 'monoclinic'
according to '/home/saulius/struct/CIF-dictionaries/cif_core.dic'
dictionary named 'cif_core.dic' version 2.4.1 from 2010-06-29.

Automatic conversion script
Id: cif_fix_enum 1527 2010-12-29 10:47:43Z saulius 

The following automatic conversions were performed:

'_symmetry_cell_setting' value 'Monoclinic' changed to 'monoclinic'
according to /home/saulius/struct/CIF-dictionaries/cif_core.dic
dictionary named 'cif_core.dic' version 2.4.1 from 2010-06-29.

Automatic conversion script
Id: cif_fix_values 1715 2011-07-08 13:25:40Z adriana 
;
_cod_original_cell_volume 742.841(19)
_cod_original_sg_symbol_H-M 'P 21/c'
_cod_database_code 2011451
_cod_database_fobs_code 2011451

loop_
_symmetry_equiv_pos_as_xyz
'x, y, z'
'-x, y+1/2, -z+1/2'
'-x, -y, -z'
'x, -y-1/2, z-1/2'

loop_
_atom_site_label
_atom_site_fract_x
_atom_site_fract_y
_atom_site_fract_z
_atom_site_U_iso_or_equiv
_atom_site_adp_type
_atom_site_calc_flag
_atom_site_refinement_flags
_atom_site_occupancy
_atom_site_disorder_assembly
_atom_site_disorder_group
_atom_site_type_symbol
Ni .0000 .0000 .5000 .02065(10) Uani d S 1 . . Ni
N1 .15376(14) .1992(2) .50529(12) .0256(3) Uani d . 1 . . N
C1 .24839(15) .2187(3) .63023(14) .0258(3) Uani d . 1 . . C
C6 .33793(17) .3950(3) .67172(17) .0328(4) Uani d . 1 . . C
Cl1 -.06884(5) .29160(7) .60437(4) .03327(12) Uani d . 1 . . Cl
N2 .14354(14) -.1131(2) .66630(12) .0249(3) Uani d . 1 . . N
C4 .41579(18) .2542(4) .87636(18) .0412(4) Uani d . 1 . . C
C2 .24329(15) .0582(3) .71265(14) .0254(3) Uani d . 1 . . C
C3 .32741(17) .0765(3) .83549(15) .0334(4) Uani d . 1 . . C
C5 .42118(19) .4133(4) .79457(19) .0411(4) Uani d . 1 . . C
H2 .473(2) .270(4) .961(2) .053(7) Uiso d . 1 . . H
H6 .342(2) .504(3) .616(2) .036(6) Uiso d . 1 . . H
H2B .173(2) -.236(4) .651(2) .040(6) Uiso d . 1 . . H
H1B .131(2) .335(4) .4713(19) .038(6) Uiso d . 1 . . H
H2A .119(2) -.153(4) .721(2) .040(6) Uiso d . 1 . . H
H3 .318(2) -.032(3) .8894(19) .035(5) Uiso d . 1 . . H
H5 .480(2) .534(4) .820(2) .046(6) Uiso d . 1 . . H
H1A .184(2) .125(4) .462(2) .041(6) Uiso d . 1 . . H

loop_
_atom_site_aniso_label
_atom_site_aniso_U_11
_atom_site_aniso_U_22
_atom_site_aniso_U_33
_atom_site_aniso_U_12
_atom_site_aniso_U_13
_atom_site_aniso_U_23
Ni .02621(15) .01932(15) .01932(14) .00204(10) .01250(11) .00226(10)
N1 .0322(7) .0232(7) .0252(6) .0017(6) .0160(6) .0039(5)
C1 .0253(7) .0268(8) .0283(8) .0042(6) .0145(6) .0018(6)
C6 .0299(8) .0328(9) .0390(9) .0003(7) .0179(7) .0019(8)
Cl1 .0536(3) .0254(2) .0309(2) .01126(17) .02775(19) .00333(15)
N2 .0324(7) .0227(7) .0231(6) .0039(6) .0153(6) .0039(5)
C4 .0307(9) .0552(12) .0314(9) .0010(8) .0072(7) -.0037(8)
C2 .0256(7) .0277(8) .0262(7) .0052(6) .0142(6) .0022(6)
C3 .0300(8) .0428(10) .0269(8) .0051(7) .0116(7) .0038(7)
C5 .0307(9) .0445(11) .0456(11) -.0071(8) .0138(8) -.0083(9)

loop_
_atom_type_symbol
_atom_type_description
_atom_type_scat_dispersion_real
_atom_type_scat_dispersion_imag
_atom_type_scat_source
C C .0033 .0016 'International Tables Vol C Tables 4.2.6.8 and 6.1.1.4'
H H .0000 .0000 'International Tables Vol C Tables 4.2.6.8 and 6.1.1.4'
N N .0061 .0033 'International Tables Vol C Tables 4.2.6.8 and 6.1.1.4'
Cl Cl .1484 .1585 'International Tables Vol C Tables 4.2.6.8 and 6.1.1.4'
Ni Ni .3393 1.1124 'International Tables Vol C Tables 4.2.6.8 and 6.1.1.4'

loop_
_geom_angle_atom_site_label_1
_geom_angle_atom_site_label_2
_geom_angle_atom_site_label_3
_geom_angle_site_symmetry_1
_geom_angle_site_symmetry_3
_geom_angle
N1 Ni N1 3_556 . 180.0
N1 Ni N2 3_556 3_556 81.64(5)
N1 Ni N2 . 3_556 98.36(5)
N1 Ni N2 3_556 . 98.36(5)
N1 Ni N2 . . 81.64(5)
N2 Ni N2 3_556 . 180.00(6)
N1 Ni Cl1 3_556 3_556 92.01(4)
N1 Ni Cl1 . 3_556 87.99(4)
N2 Ni Cl1 3_556 3_556 90.75(4)
N2 Ni Cl1 . 3_556 89.25(4)
N1 Ni Cl1 3_556 . 87.99(4)
N1 Ni Cl1 . . 92.01(4)
N2 Ni Cl1 3_556 . 89.25(4)
N2 Ni Cl1 . . 90.75(4)
Cl1 Ni Cl1 3_556 . 180.0
C1 N1 Ni . . 108.34(10)
C6 C1 C2 . . 119.71(15)
C6 C1 N1 . . 122.80(15)
C2 C1 N1 . . 117.39(14)
C5 C6 C1 . . 120.26(17)
C2 N2 Ni . . 108.09(10)
C3 C4 C5 . . 120.11(17)
C3 C2 C1 . . 119.80(16)
C3 C2 N2 . . 122.55(15)
C1 C2 N2 . . 117.53(14)
C4 C3 C2 . . 120.14(17)
C6 C5 C4 . . 119.97(18)

loop_
_geom_bond_atom_site_label_1
_geom_bond_atom_site_label_2
_geom_bond_site_symmetry_2
_geom_bond_distance
_geom_bond_publ_flag
Ni N1 3_556 2.0883(14) ?
Ni N1 . 2.0883(14) ?
Ni N2 3_556 2.0964(13) ?
Ni N2 . 2.0964(13) ?
Ni Cl1 3_556 2.4635(4) ?
Ni Cl1 . 2.4635(4) ?
N1 C1 . 1.446(2) ?
C1 C6 . 1.394(2) ?
C1 C2 . 1.402(2) ?
C6 C5 . 1.392(3) ?
N2 C2 . 1.445(2) ?
C4 C3 . 1.393(3) ?
C4 C5 . 1.392(3) ?
C2 C3 . 1.394(2) ?
